data_4128078
loop_
_publ_author_name
'Smith, Ronald A.'
'Fu, Guanyao'
'McAteer, Owen'
'Xu, Mizhi'
'Gutekunst, Will R.'

_publ_section_title
;
 Radical Approach to Thioester-Containing Polymers.
;
_journal_issue 4
_journal_name_full 'Journal of the American Chemical Society'
_journal_page_first 1446
_journal_page_last 1451
_journal_paper_doi 10.1021/jacs.8b12154
_journal_volume 141
_journal_year 2019
_chemical_formula_moiety 'C14 H10 O S'
_chemical_formula_sum 'C14 H10 O S'
_chemical_formula_weight 226.28
_space_group_crystal_system orthorhombic
_space_group_IT_number 61
_space_group_name_Hall '-P 2ac 2ab'
_space_group_name_H-M_alt 'P b c a'
_symmetry_space_group_name_Hall '-P 2ac 2ab'
_symmetry_space_group_name_H-M 'P b c a'
_atom_sites_solution_hydrogens difmap
_atom_sites_solution_primary dual
_audit_creation_date 2017-10-17
_audit_creation_method
;
Olex2 1.2-dev
(compiled 2017.10.03 svn.r3461 for OlexSys, GUI svn.r5395)
;
_cell_angle_alpha 90
_cell_angle_beta 90
_cell_angle_gamma 90
_cell_formula_units_Z 8
_cell_length_a 10.5812(19)
_cell_length_b 13.097(2)
_cell_length_c 15.615(2)
_cell_measurement_reflns_used 9412
_cell_measurement_temperature 100(2)
_cell_measurement_theta_max 39.964
_cell_measurement_theta_min 2.797
_cell_volume 2164.0(6)
_computing_cell_refinement 'SAINT V8.38A (Bruker, 2016)'
_computing_data_collection 'APEX2  v2016.5-1 (Bruker, 2014)'
_computing_data_reduction 'SAINT V8.38A (Bruker, 2016)'
_computing_molecular_graphics 'Olex2 (Dolomanov et al., 2009)'
_computing_publication_material 'Olex2 (Dolomanov et al., 2009)'
_computing_structure_refinement 'SHELXL-2014 (Sheldrick, 2015)'
_computing_structure_solution 'SHELXT (Sheldrick, 2015)'
_diffrn_ambient_temperature 100(2)
_diffrn_detector_area_resol_mean 7.495
_diffrn_measured_fraction_theta_full 0.999
_diffrn_measured_fraction_theta_max 0.996
_diffrn_measurement_device_type 'Bruker D8 VENTURE diffractometer'
_diffrn_measurement_method '\f and \w scans'
_diffrn_radiation_monochromator 'multilayer mirror'
_diffrn_radiation_type MoK\a
_diffrn_radiation_wavelength 0.71073
_diffrn_reflns_av_R_equivalents 0.0583
_diffrn_reflns_av_unetI/netI 0.0401
_diffrn_reflns_Laue_measured_fraction_full 0.999
_diffrn_reflns_Laue_measured_fraction_max 0.996
_diffrn_reflns_limit_h_max 18
_diffrn_reflns_limit_h_min -19
_diffrn_reflns_limit_k_max 23
_diffrn_reflns_limit_k_min -22
_diffrn_reflns_limit_l_max 28
_diffrn_reflns_limit_l_min -26
_diffrn_reflns_number 39299
_diffrn_reflns_point_group_measured_fraction_full 0.999
_diffrn_reflns_point_group_measured_fraction_max 0.996
_diffrn_reflns_theta_full 25.242
_diffrn_reflns_theta_max 40.294
_diffrn_reflns_theta_min 2.609
_diffrn_source 'microfocus sealed tube'
_diffrn_source_current 1.4
_diffrn_source_voltage 50
_diffrn_standards_number 0
_exptl_absorpt_coefficient_mu 0.271
_exptl_absorpt_correction_T_max 0.7479
_exptl_absorpt_correction_T_min 0.6042
_exptl_absorpt_correction_type multi-scan
_exptl_absorpt_process_details 'SADABS v.2016/2. (Krause, L. et al, 2015)'
_exptl_crystal_colour yellow
_exptl_crystal_colour_primary yellow
_exptl_crystal_density_diffrn 1.389
_exptl_crystal_description needle
_exptl_crystal_F_000 944
_exptl_crystal_size_max 0.376
_exptl_crystal_size_mid 0.347
_exptl_crystal_size_min 0.18
_refine_diff_density_max 0.596
_refine_diff_density_min -0.490
_refine_diff_density_rms 0.075
_refine_ls_extinction_method none
_refine_ls_goodness_of_fit_ref 1.050
_refine_ls_hydrogen_treatment refall
_refine_ls_matrix_type full
_refine_ls_number_parameters 185
_refine_ls_number_reflns 6812
_refine_ls_number_restraints 0
_refine_ls_restrained_S_all 1.050
_refine_ls_R_factor_all 0.0603
_refine_ls_R_factor_gt 0.0439
_refine_ls_shift/su_max 0.001
_refine_ls_shift/su_mean 0.000
_refine_ls_structure_factor_coef Fsqd
_refine_ls_weighting_details 'w=1/[\s^2^(Fo^2^)+(0.0642P)^2^+0.4331P] where P=(Fo^2^+2Fc^2^)/3'
_refine_ls_weighting_scheme calc
_refine_ls_wR_factor_gt 0.1170
_refine_ls_wR_factor_ref 0.1296
_reflns_Friedel_coverage 0.000
_reflns_number_gt 5336
_reflns_number_total 6812
_reflns_threshold_expression 'I > 2\s(I)'
_cod_data_source_file ja8b12154_si_001.cif
_cod_data_source_block gf02-060m
_cod_original_cell_volume 2163.9(6)
_cod_database_code 4128078
_shelx_shelxl_version_number 2017/1
_shelx_space_group_comment
;
The symmetry employed for this shelxl refinement is uniquely defined
by the following loop, which should always be used as a source of
symmetry information in preference to the above space-group names.
They are only intended as comments.
;
_shelx_estimated_absorpt_t_max 0.953
_shelx_estimated_absorpt_t_min 0.905
_olex2_refinement_description
;
;
_olex2_submission_original_sample_id gf02-060
_olex2_submission_special_instructions 'No special instructions were received'

loop_
_space_group_symop_operation_xyz
'x, y, z'
'-x+1/2, -y, z+1/2'
'-x, y+1/2, -z+1/2'
'x+1/2, -y+1/2, -z'
'-x, -y, -z'
'x-1/2, y, -z-1/2'
'x, -y-1/2, z-1/2'
'-x-1/2, y-1/2, z'

loop_
_atom_site_label
_atom_site_type_symbol
_atom_site_fract_x
_atom_site_fract_y
_atom_site_fract_z
_atom_site_U_iso_or_equiv
_atom_site_adp_type
_atom_site_occupancy
_atom_site_site_symmetry_order
_atom_site_calc_flag
S1 S 0.86543(2) 0.25758(2) 0.27319(2) 0.02295(6) Uani 1 1 d
O1 O 0.72855(6) 0.41189(5) 0.30943(4) 0.01962(11) Uani 1 1 d
C4 C 0.63981(7) 0.37836(6) 0.49274(5) 0.01376(11) Uani 1 1 d
C2 C 0.64848(7) 0.25172(6) 0.36937(5) 0.01448(11) Uani 1 1 d
C5 C 0.64407(7) 0.46860(6) 0.44430(5) 0.01555(12) Uani 1 1 d
C3 C 0.60445(7) 0.28100(6) 0.45129(4) 0.01335(11) Uani 1 1 d
C7 C 0.52360(7) 0.21401(6) 0.49535(5) 0.01684(12) Uani 1 1 d
C11 C 0.66455(8) 0.38325(6) 0.58094(5) 0.01740(13) Uani 1 1 d
C10 C 0.61026(8) 0.15762(7) 0.33495(5) 0.01886(13) Uani 1 1 d
C9 C 0.52799(8) 0.09422(7) 0.37838(6) 0.02152(15) Uani 1 1 d
C8 C 0.48431(8) 0.12247(6) 0.45926(6) 0.01991(14) Uani 1 1 d
C14 C 0.67191(8) 0.56149(6) 0.48358(5) 0.01986(14) Uani 1 1 d
C6 C 0.62027(8) 0.46216(6) 0.35017(5) 0.01811(13) Uani 1 1 d
C13 C 0.69598(8) 0.56561(7) 0.57109(6) 0.02272(15) Uani 1 1 d
C1 C 0.74254(7) 0.31151(6) 0.31928(4) 0.01629(12) Uani 1 1 d
C12 C 0.69292(8) 0.47637(7) 0.61932(5) 0.02126(15) Uani 1 1 d
H10 H 0.6441(15) 0.1349(12) 0.2816(10) 0.033(4) Uiso 1 1 d
H6A H 0.6208(12) 0.5277(10) 0.3223(8) 0.020(3) Uiso 1 1 d
H11 H 0.6651(13) 0.3168(11) 0.6151(8) 0.021(3) Uiso 1 1 d
H9 H 0.5060(14) 0.0281(12) 0.3548(9) 0.033(4) Uiso 1 1 d
H13 H 0.7173(15) 0.6294(11) 0.5978(9) 0.031(4) Uiso 1 1 d
H7 H 0.4929(13) 0.2339(10) 0.5486(9) 0.021(3) Uiso 1 1 d
H8 H 0.4260(14) 0.0822(11) 0.4893(9) 0.025(3) Uiso 1 1 d
H14 H 0.6739(14) 0.6223(11) 0.4488(9) 0.025(3) Uiso 1 1 d
H12 H 0.7093(15) 0.4797(12) 0.6799(9) 0.032(4) Uiso 1 1 d
H6B H 0.5441(12) 0.4260(9) 0.3354(8) 0.015(3) Uiso 1 1 d

loop_
_atom_site_aniso_label
_atom_site_aniso_U_11
_atom_site_aniso_U_22
_atom_site_aniso_U_33
_atom_site_aniso_U_23
_atom_site_aniso_U_13
_atom_site_aniso_U_12
S1 0.02343(11) 0.02542(11) 0.02000(10) 0.00344(7) 0.00879(6) 0.00898(7)
O1 0.0233(3) 0.0173(2) 0.0182(2) 0.00439(19) 0.00796(19) 0.0036(2)
C4 0.0139(2) 0.0137(3) 0.0136(2) 0.0004(2) 0.00272(18) 0.0003(2)
C2 0.0148(3) 0.0158(3) 0.0129(2) 0.0003(2) -0.00024(19) 0.0031(2)
C5 0.0153(3) 0.0140(3) 0.0173(3) 0.0013(2) 0.0051(2) 0.0010(2)
C3 0.0132(2) 0.0132(3) 0.0136(2) 0.0013(2) 0.00116(18) 0.0013(2)
C7 0.0156(3) 0.0152(3) 0.0197(3) 0.0033(2) 0.0027(2) 0.0003(2)
C11 0.0189(3) 0.0195(3) 0.0138(3) -0.0004(2) 0.0023(2) -0.0008(2)
C10 0.0204(3) 0.0183(3) 0.0179(3) -0.0031(2) -0.0041(2) 0.0031(2)
C9 0.0210(3) 0.0167(3) 0.0269(4) -0.0020(3) -0.0069(3) -0.0001(2)
C8 0.0166(3) 0.0151(3) 0.0280(4) 0.0032(3) -0.0017(3) -0.0009(2)
C14 0.0200(3) 0.0145(3) 0.0251(3) -0.0009(3) 0.0084(3) -0.0014(2)
C6 0.0207(3) 0.0166(3) 0.0171(3) 0.0040(2) 0.0048(2) 0.0054(2)
C13 0.0215(3) 0.0201(3) 0.0266(4) -0.0070(3) 0.0070(3) -0.0050(3)
C1 0.0176(3) 0.0192(3) 0.0121(2) 0.0014(2) 0.0020(2) 0.0038(2)
C12 0.0210(3) 0.0249(4) 0.0179(3) -0.0054(3) 0.0029(2) -0.0032(3)

loop_
_atom_type_symbol
_atom_type_description
_atom_type_scat_dispersion_real
_atom_type_scat_dispersion_imag
_atom_type_scat_source
C C 0.0033 0.0016 'International Tables Vol C Tables 4.2.6.8 and 6.1.1.4'
H H 0.0000 0.0000 'International Tables Vol C Tables 4.2.6.8 and 6.1.1.4'
O O 0.0106 0.0060 'International Tables Vol C Tables 4.2.6.8 and 6.1.1.4'
S S 0.1246 0.1234 'International Tables Vol C Tables 4.2.6.8 and 6.1.1.4'

loop_
_geom_angle_atom_site_label_1
_geom_angle_atom_site_label_2
_geom_angle_atom_site_label_3
_geom_angle
C1 O1 C6 118.68(6)
C5 C4 C3 119.89(7)
C11 C4 C5 118.97(7)
C11 C4 C3 121.09(7)
C3 C2 C1 123.57(7)
C10 C2 C3 119.30(7)
C10 C2 C1 116.95(7)
C4 C5 C6 118.51(7)
C14 C5 C4 120.30(7)
C14 C5 C6 121.19(7)
C2 C3 C4 123.13(6)
C7 C3 C4 118.57(6)
C7 C3 C2 118.29(7)
C3 C7 H7 118.4(8)
C8 C7 C3 121.51(7)
C8 C7 H7 120.1(8)
C4 C11 H11 118.4(7)
C12 C11 C4 120.19(7)
C12 C11 H11 121.4(7)
C2 C10 H10 120.0(10)
C9 C10 C2 121.42(8)
C9 C10 H10 118.5(10)
C10 C9 C8 119.60(8)
C10 C9 H9 120.1(8)
C8 C9 H9 120.1(8)
C7 C8 C9 119.83(8)
C7 C8 H8 118.7(9)
C9 C8 H8 121.5(9)
C5 C14 H14 118.6(9)
C13 C14 C5 120.31(8)
C13 C14 H14 121.1(9)
O1 C6 C5 108.69(6)
O1 C6 H6A 101.5(8)
O1 C6 H6B 109.2(7)
C5 C6 H6A 113.2(8)
C5 C6 H6B 113.9(7)
H6A C6 H6B 109.6(11)
C14 C13 H13 120.2(9)
C12 C13 C14 119.67(8)
C12 C13 H13 120.1(9)
O1 C1 S1 117.46(6)
O1 C1 C2 120.37(6)
C2 C1 S1 122.16(6)
C11 C12 H12 120.1(9)
C13 C12 C11 120.55(8)
C13 C12 H12 119.3(9)

loop_
_geom_bond_atom_site_label_1
_geom_bond_atom_site_label_2
_geom_bond_distance
S1 C1 1.6455(8)
O1 C6 1.4666(10)
O1 C1 1.3318(10)
C4 C5 1.4039(11)
C4 C3 1.4781(11)
C4 C11 1.4033(11)
C2 C3 1.4143(10)
C2 C10 1.4040(11)
C2 C1 1.4886(11)
C5 C14 1.3939(12)
C5 C6 1.4937(11)
C3 C7 1.4054(10)
C7 C8 1.3883(12)
C7 H7 0.929(14)
C11 C12 1.3917(12)
C11 H11 1.020(14)
C10 C9 1.3811(13)
C10 H10 0.955(15)
C9 C8 1.3948(13)
C9 H9 0.970(15)
C8 H8 0.938(14)
C14 C13 1.3911(13)
C14 H14 0.964(14)
C6 H6A 0.962(13)
C6 H6B 0.963(13)
C13 C12 1.3907(13)
C13 H13 0.960(15)
C12 H12 0.963(14)
